data_2221722
loop_
_publ_author_name
'Yang, Zhao'
'Wang, Zhi-Xiang'

_publ_section_title
;
 Phenyl <i>N</i>-(4-fluorophenyl)carbamate
;
_journal_coeditor_code HK2663
_journal_issue 5
_journal_name_full 'Acta Crystallographica Section E'
_journal_page_first o1036
_journal_paper_doi 10.1107/S1600536809013312
_journal_volume 65
_journal_year 2009
_chemical_formula_iupac 'C13 H10 F N O2'
_chemical_formula_moiety 'C13 H10 F N O2'
_chemical_formula_sum 'C13 H10 F N O2'
_chemical_formula_weight 231.22
_chemical_name_systematic
;
Phenyl <i>N</i>-(4-fluorophenyl)carbamate
;
_space_group_IT_number 2
_symmetry_cell_setting triclinic
_symmetry_space_group_name_Hall '-P 1'
_symmetry_space_group_name_H-M 'P -1'
_atom_sites_solution_hydrogens geom
_atom_sites_solution_primary direct
_atom_sites_solution_secondary difmap
_audit_creation_method SHELXL-97
_cell_angle_alpha 96.62(3)
_cell_angle_beta 92.82(3)
_cell_angle_gamma 91.19(3)
_cell_formula_units_Z 4
_cell_length_a 5.8860(12)
_cell_length_b 7.8540(16)
_cell_length_c 24.761(5)
_cell_measurement_reflns_used 25
_cell_measurement_temperature 294(2)
_cell_measurement_theta_max 12
_cell_measurement_theta_min 8
_cell_volume 1135.3(4)
_computing_cell_refinement 'CAD-4 Software (Enraf--Nonius, 1989)'
_computing_data_collection 'CAD-4 Software (Enraf--Nonius, 1989)'
_computing_data_reduction 'XCAD4 (Harms & Wocadlo, 1995)'
_computing_molecular_graphics 'PLATON (Spek, 2009)'
_computing_publication_material 'SHELXTL (Sheldrick, 2008)'
_computing_structure_refinement 'SHELXL97 (Sheldrick, 2008)'
_computing_structure_solution 'SHELXS97 (Sheldrick, 2008)'
_diffrn_ambient_temperature 294(2)
_diffrn_measured_fraction_theta_full 1.000
_diffrn_measured_fraction_theta_max 1.000
_diffrn_measurement_device_type 'Enraf--Nonius CAD-4'
_diffrn_measurement_method \w/2\q
_diffrn_radiation_monochromator graphite
_diffrn_radiation_source 'fine-focus sealed tube'
_diffrn_radiation_type MoK\a
_diffrn_radiation_wavelength 0.71073
_diffrn_reflns_av_R_equivalents 0.0604
_diffrn_reflns_av_sigmaI/netI 0.0796
_diffrn_reflns_limit_h_max 7
_diffrn_reflns_limit_h_min 0
_diffrn_reflns_limit_k_max 9
_diffrn_reflns_limit_k_min -9
_diffrn_reflns_limit_l_max 29
_diffrn_reflns_limit_l_min -29
_diffrn_reflns_number 4548
_diffrn_reflns_theta_full 25.27
_diffrn_reflns_theta_max 25.27
_diffrn_reflns_theta_min 1.66
_diffrn_standards_decay_% 1
_diffrn_standards_interval_time 120
_diffrn_standards_number 3
_exptl_absorpt_coefficient_mu 0.103
_exptl_absorpt_correction_T_max 0.9918
_exptl_absorpt_correction_T_min 0.9898
_exptl_absorpt_correction_type psi-scan
_exptl_absorpt_process_details '(North <i>et al.</i>,  1968)'
_exptl_crystal_colour colorless
_exptl_crystal_density_diffrn 1.353
_exptl_crystal_density_method 'not measured'
_exptl_crystal_description block
_exptl_crystal_F_000 480
_exptl_crystal_size_max 0.10
_exptl_crystal_size_mid 0.10
_exptl_crystal_size_min 0.08
_refine_diff_density_max 0.128
_refine_diff_density_min -0.129
_refine_ls_extinction_method none
_refine_ls_goodness_of_fit_ref 1.000
_refine_ls_hydrogen_treatment constr
_refine_ls_matrix_type full
_refine_ls_number_parameters 307
_refine_ls_number_reflns 4110
_refine_ls_number_restraints 0
_refine_ls_restrained_S_all 1.000
_refine_ls_R_factor_all 0.1788
_refine_ls_R_factor_gt 0.0726
_refine_ls_shift/su_max 0.000
_refine_ls_shift/su_mean 0.000
_refine_ls_structure_factor_coef Fsqd
_refine_ls_weighting_details 'calc w=1/[\s^2^(Fo^2^)+(0.052P)^2^] where P=(Fo^2^+2Fc^2^)/3'
_refine_ls_weighting_scheme calc
_refine_ls_wR_factor_gt 0.1214
_refine_ls_wR_factor_ref 0.1574
_reflns_number_gt 1662
_reflns_number_total 4110
_reflns_threshold_expression I>2\s(I)
_cod_data_source_file hk2663.cif
_cod_data_source_block I
_cod_database_code 2221722
_cod_database_fobs_code 2221722

loop_
_symmetry_equiv_pos_as_xyz
'x, y, z'
'-x, -y, -z'

loop_
_atom_site_type_symbol
_atom_site_label
_atom_site_fract_x
_atom_site_fract_y
_atom_site_fract_z
_atom_site_U_iso_or_equiv
_atom_site_adp_type
_atom_site_calc_flag
_atom_site_refinement_flags
_atom_site_occupancy
_atom_site_disorder_assembly
_atom_site_disorder_group
N N1 0.0390(6) -0.6473(4) 0.26993(14) 0.0831(11) Uani d . 1 . .
H H1A -0.0691 -0.7213 0.2599 0.100 Uiso calc R 1 . .
N N2 0.6939(5) -0.2644(4) 0.22504(13) 0.0755(11) Uani d . 1 . .
H H2C 0.6083 -0.3507 0.2300 0.091 Uiso calc R 1 . .
F F1 -0.0366(5) -0.3165(3) 0.47653(11) 0.1065(9) Uani d . 1 . .
F F2 1.1428(5) -0.3284(4) 0.03482(12) 0.1253(11) Uani d . 1 . .
O O1 0.1510(5) -0.7508(4) 0.19019(13) 0.1045(12) Uani d . 1 . .
O O2 0.3575(5) -0.5355(4) 0.23766(11) 0.0916(10) Uani d . 1 . .
O O3 0.5300(5) -0.1536(4) 0.29759(12) 0.0938(11) Uani d . 1 . .
O O4 0.8164(4) -0.0021(3) 0.26628(10) 0.0724(8) Uani d . 1 . .
C C1 0.3835(12) -0.7830(7) 0.0572(2) 0.1033(18) Uani d . 1 . .
H H1B 0.3416 -0.7637 0.0218 0.124 Uiso calc R 1 . .
C C2 0.2332(9) -0.7392(6) 0.0984(3) 0.0934(16) Uani d . 1 . .
H H2A 0.0941 -0.6896 0.0917 0.112 Uiso calc R 1 . .
C C3 0.3045(9) -0.7740(6) 0.1487(2) 0.0763(14) Uani d . 1 . .
C C4 0.5077(11) -0.8420(6) 0.1599(2) 0.0894(16) Uani d . 1 . .
H H4A 0.5516 -0.8605 0.1953 0.107 Uiso calc R 1 . .
C C5 0.6465(9) -0.8828(6) 0.1186(3) 0.1024(18) Uani d . 1 . .
H H5A 0.7849 -0.9327 0.1259 0.123 Uiso calc R 1 . .
C C6 0.5889(11) -0.8528(7) 0.0673(3) 0.108(2) Uani d . 1 . .
H H6A 0.6871 -0.8792 0.0394 0.130 Uiso calc R 1 . .
C C7 0.1980(8) -0.6340(6) 0.23447(19) 0.0860(15) Uani d . 1 . .
C C8 0.0241(7) -0.5556(5) 0.32213(17) 0.0698(12) Uani d . 1 . .
C C9 -0.1636(7) -0.5849(5) 0.35086(18) 0.0740(12) Uani d . 1 . .
H H9A -0.2782 -0.6603 0.3349 0.089 Uiso calc R 1 . .
C C10 -0.1859(8) -0.5051(6) 0.4028(2) 0.0861(14) Uani d . 1 . .
H H10A -0.3134 -0.5253 0.4221 0.103 Uiso calc R 1 . .
C C11 -0.0157(8) -0.3963(5) 0.42483(19) 0.0776(13) Uani d . 1 . .
C C12 0.1691(8) -0.3626(5) 0.39833(18) 0.0772(13) Uani d . 1 . .
H H12A 0.2818 -0.2868 0.4150 0.093 Uiso calc R 1 . .
C C13 0.1923(7) -0.4407(5) 0.34595(18) 0.0784(13) Uani d . 1 . .
H H13A 0.3192 -0.4165 0.3269 0.094 Uiso calc R 1 . .
C C14 0.4753(10) 0.1478(6) 0.4438(2) 0.0860(15) Uani d . 1 . .
H H14A 0.4594 0.2114 0.4774 0.103 Uiso calc R 1 . .
C C15 0.6668(9) 0.0580(6) 0.4346(2) 0.0882(15) Uani d . 1 . .
H H15A 0.7815 0.0618 0.4620 0.106 Uiso calc R 1 . .
C C16 0.6942(7) -0.0391(5) 0.3851(2) 0.0744(13) Uani d . 1 . .
H H16A 0.8265 -0.0994 0.3790 0.089 Uiso calc R 1 . .
C C17 0.5254(8) -0.0445(5) 0.34616(18) 0.0647(11) Uani d . 1 . .
C C18 0.3329(8) 0.0490(6) 0.35436(18) 0.0775(13) Uani d . 1 . .
H H18A 0.2203 0.0478 0.3266 0.093 Uiso calc R 1 . .
C C19 0.3070(9) 0.1455(6) 0.4044(2) 0.0829(14) Uani d . 1 . .
H H19A 0.1761 0.2075 0.4107 0.099 Uiso calc R 1 . .
C C20 0.6969(7) -0.1294(6) 0.26345(17) 0.0763(13) Uani d . 1 . .
C C21 0.8171(7) -0.2801(5) 0.17706(16) 0.0588(10) Uani d . 1 . .
C C22 1.0269(7) -0.2011(5) 0.17460(18) 0.0738(12) Uani d . 1 . .
H H22A 1.0954 -0.1378 0.2054 0.089 Uiso calc R 1 . .
C C23 1.1343(7) -0.2167(5) 0.12616(19) 0.0798(13) Uani d . 1 . .
H H23A 1.2738 -0.1612 0.1237 0.096 Uiso calc R 1 . .
C C24 1.0365(9) -0.3124(6) 0.08250(19) 0.0840(14) Uani d . 1 . .
C C25 0.8320(8) -0.3995(5) 0.08437(18) 0.0813(13) Uani d . 1 . .
H H25A 0.7693 -0.4681 0.0540 0.098 Uiso calc R 1 . .
C C26 0.7227(7) -0.3818(5) 0.13273(17) 0.0717(12) Uani d . 1 . .
H H26A 0.5845 -0.4393 0.1352 0.086 Uiso calc R 1 . .

loop_
_atom_site_aniso_label
_atom_site_aniso_U_11
_atom_site_aniso_U_22
_atom_site_aniso_U_33
_atom_site_aniso_U_12
_atom_site_aniso_U_13
_atom_site_aniso_U_23
N1 0.078(3) 0.080(3) 0.086(3) -0.031(2) 0.023(2) -0.013(2)
N2 0.082(3) 0.062(2) 0.080(3) -0.038(2) 0.023(2) -0.0024(19)
F1 0.120(2) 0.102(2) 0.094(2) -0.0065(17) 0.0279(17) -0.0139(16)
F2 0.140(3) 0.121(2) 0.112(2) -0.0283(19) 0.061(2) -0.0174(18)
O1 0.105(3) 0.109(3) 0.091(2) -0.056(2) 0.030(2) -0.027(2)
O2 0.094(2) 0.085(2) 0.091(2) -0.0490(18) 0.0269(18) -0.0119(17)
O3 0.099(2) 0.086(2) 0.089(2) -0.0449(18) 0.0397(19) -0.0265(18)
O4 0.0745(19) 0.0645(18) 0.0752(19) -0.0264(15) 0.0099(15) -0.0018(14)
C1 0.112(5) 0.125(5) 0.071(4) -0.036(4) -0.012(4) 0.014(3)
C2 0.081(4) 0.089(4) 0.112(5) -0.014(3) -0.010(4) 0.030(3)
C3 0.065(3) 0.070(3) 0.090(4) -0.027(3) 0.014(3) -0.005(3)
C4 0.099(4) 0.083(4) 0.083(4) -0.035(3) -0.008(3) 0.008(3)
C5 0.080(4) 0.063(3) 0.163(6) -0.007(3) -0.009(5) 0.013(4)
C6 0.081(4) 0.102(5) 0.134(6) -0.029(4) 0.032(4) -0.025(4)
C7 0.081(4) 0.093(4) 0.077(3) -0.033(3) 0.015(3) -0.015(3)
C8 0.069(3) 0.062(3) 0.079(3) -0.017(2) 0.015(2) 0.008(2)
C9 0.066(3) 0.067(3) 0.087(3) -0.016(2) 0.010(2) 0.002(2)
C10 0.083(3) 0.078(3) 0.097(4) -0.013(3) 0.025(3) 0.006(3)
C11 0.081(4) 0.061(3) 0.089(4) 0.005(3) 0.024(3) -0.007(3)
C12 0.081(3) 0.074(3) 0.076(3) -0.015(3) 0.000(3) 0.009(3)
C13 0.075(3) 0.077(3) 0.082(3) -0.030(2) 0.009(2) 0.006(3)
C14 0.093(4) 0.086(4) 0.078(4) -0.010(3) 0.020(3) 0.002(3)
C15 0.090(4) 0.098(4) 0.077(4) -0.012(3) 0.002(3) 0.018(3)
C16 0.055(3) 0.064(3) 0.108(4) -0.001(2) 0.015(3) 0.020(3)
C17 0.065(3) 0.057(3) 0.072(3) -0.014(2) 0.012(3) 0.005(2)
C18 0.077(4) 0.078(3) 0.079(3) -0.020(3) -0.004(3) 0.021(3)
C19 0.080(4) 0.069(3) 0.102(4) 0.013(3) 0.022(3) 0.008(3)
C20 0.081(3) 0.070(3) 0.076(3) -0.028(3) 0.017(3) -0.003(3)
C21 0.059(3) 0.048(2) 0.068(3) -0.007(2) 0.003(2) 0.002(2)
C22 0.054(3) 0.073(3) 0.090(3) -0.018(2) 0.002(2) -0.005(2)
C23 0.068(3) 0.070(3) 0.099(4) -0.010(2) 0.029(3) -0.007(3)
C24 0.099(4) 0.070(3) 0.082(4) -0.006(3) 0.032(3) -0.006(3)
C25 0.093(4) 0.073(3) 0.074(3) -0.006(3) 0.009(3) -0.008(2)
C26 0.072(3) 0.065(3) 0.074(3) -0.018(2) 0.007(2) -0.007(2)

loop_
_atom_type_symbol
_atom_type_description
_atom_type_scat_dispersion_real
_atom_type_scat_dispersion_imag
_atom_type_scat_source
C C 0.0033 0.0016 'International Tables Vol C Tables 4.2.6.8 and 6.1.1.4'
H H 0.0000 0.0000 'International Tables Vol C Tables 4.2.6.8 and 6.1.1.4'
N N 0.0061 0.0033 'International Tables Vol C Tables 4.2.6.8 and 6.1.1.4'
O O 0.0106 0.0060 'International Tables Vol C Tables 4.2.6.8 and 6.1.1.4'
F F 0.0171 0.0103 'International Tables Vol C Tables 4.2.6.8 and 6.1.1.4'

loop_
_geom_angle_atom_site_label_1
_geom_angle_atom_site_label_2
_geom_angle_atom_site_label_3
_geom_angle_site_symmetry_1
_geom_angle_site_symmetry_3
_geom_angle
_geom_angle_publ_flag
C7 N1 C8 . . 128.3(4) ?
C7 N1 H1A . . 115.8 ?
C8 N1 H1A . . 115.8 ?
C20 N2 C21 . . 126.8(3) ?
C20 N2 H2C . . 116.6 ?
C21 N2 H2C . . 116.6 ?
C7 O1 C3 . . 120.4(3) ?
C20 O3 C17 . . 118.5(3) ?
C6 C1 C2 . . 122.3(5) ?
C6 C1 H1B . . 118.9 ?
C2 C1 H1B . . 118.9 ?
C3 C2 C1 . . 115.4(5) ?
C3 C2 H2A . . 122.3 ?
C1 C2 H2A . . 122.3 ?
C4 C3 C2 . . 123.5(5) ?
C4 C3 O1 . . 118.5(6) ?
C2 C3 O1 . . 117.8(6) ?
C3 C4 C5 . . 118.9(5) ?
C3 C4 H4A . . 120.6 ?
C5 C4 H4A . . 120.6 ?
C6 C5 C4 . . 121.5(6) ?
C6 C5 H5A . . 119.2 ?
C4 C5 H5A . . 119.2 ?
C5 C6 C1 . . 118.4(6) ?
C5 C6 H6A . . 120.8 ?
C1 C6 H6A . . 120.8 ?
O2 C7 N1 . . 128.5(4) ?
O2 C7 O1 . . 122.5(4) ?
N1 C7 O1 . . 109.0(4) ?
C9 C8 C13 . . 118.8(4) ?
C9 C8 N1 . . 118.1(4) ?
C13 C8 N1 . . 123.0(4) ?
C8 C9 C10 . . 121.4(4) ?
C8 C9 H9A . . 119.3 ?
C10 C9 H9A . . 119.3 ?
C11 C10 C9 . . 117.7(4) ?
C11 C10 H10A . . 121.2 ?
C9 C10 H10A . . 121.2 ?
C12 C11 C10 . . 123.0(4) ?
C12 C11 F1 . . 118.9(4) ?
C10 C11 F1 . . 118.1(4) ?
C11 C12 C13 . . 119.8(4) ?
C11 C12 H12A . . 120.1 ?
C13 C12 H12A . . 120.1 ?
C12 C13 C8 . . 119.2(4) ?
C12 C13 H13A . . 120.4 ?
C8 C13 H13A . . 120.4 ?
C19 C14 C15 . . 120.5(5) ?
C19 C14 H14A . . 119.7 ?
C15 C14 H14A . . 119.7 ?
C14 C15 C16 . . 121.0(5) ?
C14 C15 H15A . . 119.5 ?
C16 C15 H15A . . 119.5 ?
C17 C16 C15 . . 118.7(4) ?
C17 C16 H16A . . 120.6 ?
C15 C16 H16A . . 120.6 ?
C16 C17 C18 . . 120.9(4) ?
C16 C17 O3 . . 121.9(5) ?
C18 C17 O3 . . 117.0(4) ?
C17 C18 C19 . . 119.7(4) ?
C17 C18 H18A . . 120.1 ?
C19 C18 H18A . . 120.1 ?
C14 C19 C18 . . 119.0(5) ?
C14 C19 H19A . . 120.5 ?
C18 C19 H19A . . 120.5 ?
O4 C20 N2 . . 127.1(4) ?
O4 C20 O3 . . 124.4(4) ?
N2 C20 O3 . . 108.3(3) ?
C26 C21 C22 . . 120.3(4) ?
C26 C21 N2 . . 117.4(3) ?
C22 C21 N2 . . 122.3(4) ?
C21 C22 C23 . . 119.4(4) ?
C21 C22 H22A . . 120.3 ?
C23 C22 H22A . . 120.3 ?
C24 C23 C22 . . 119.6(4) ?
C24 C23 H23A . . 120.2 ?
C22 C23 H23A . . 120.2 ?
C23 C24 F2 . . 119.6(4) ?
C23 C24 C25 . . 122.3(4) ?
F2 C24 C25 . . 118.1(4) ?
C24 C25 C26 . . 118.1(4) ?
C24 C25 H25A . . 121.0 ?
C26 C25 H25A . . 121.0 ?
C21 C26 C25 . . 120.2(4) ?
C21 C26 H26A . . 119.9 ?
C25 C26 H26A . . 119.9 ?

loop_
_geom_bond_atom_site_label_1
_geom_bond_atom_site_label_2
_geom_bond_site_symmetry_2
_geom_bond_distance
_geom_bond_publ_flag
N1 C7 . 1.325(5) ?
N1 C8 . 1.413(4) ?
N1 H1A . 0.8600 ?
N2 C20 . 1.340(4) ?
N2 C21 . 1.417(4) ?
N2 H2C . 0.8600 ?
F1 C11 . 1.371(4) ?
F2 C24 . 1.358(4) ?
O1 C3 . 1.399(5) ?
O1 C7 . 1.359(4) ?
O2 C7 . 1.198(4) ?
O3 C17 . 1.396(5) ?
O3 C20 . 1.351(4) ?
O4 C20 . 1.204(4) ?
C1 C6 . 1.361(7) ?
C1 C2 . 1.400(6) ?
C1 H1B . 0.9300 ?
C2 C3 . 1.355(6) ?
C2 H2A . 0.9300 ?
C3 C4 . 1.349(6) ?
C4 C5 . 1.353(6) ?
C4 H4A . 0.9300 ?
C5 C6 . 1.348(7) ?
C5 H5A . 0.9300 ?
C6 H6A . 0.9300 ?
C8 C9 . 1.373(5) ?
C8 C13 . 1.388(5) ?
C9 C10 . 1.379(5) ?
C9 H9A . 0.9300 ?
C10 C11 . 1.354(5) ?
C10 H10A . 0.9300 ?
C11 C12 . 1.335(5) ?
C12 C13 . 1.384(5) ?
C12 H12A . 0.9300 ?
C13 H13A . 0.9300 ?
C14 C19 . 1.354(6) ?
C14 C15 . 1.357(6) ?
C14 H14A . 0.9300 ?
C15 C16 . 1.385(6) ?
C15 H15A . 0.9300 ?
C16 C17 . 1.347(5) ?
C16 H16A . 0.9300 ?
C17 C18 . 1.374(5) ?
C18 C19 . 1.393(6) ?
C18 H18A . 0.9300 ?
C19 H19A . 0.9300 ?
C21 C26 . 1.368(5) ?
C21 C22 . 1.377(5) ?
C22 C23 . 1.377(5) ?
C22 H22A . 0.9300 ?
C23 C24 . 1.341(5) ?
C23 H23A . 0.9300 ?
C24 C25 . 1.377(6) ?
C25 C26 . 1.381(5) ?
C25 H25A . 0.9300 ?
C26 H26A . 0.9300 ?

loop_
_geom_hbond_atom_site_label_D
_geom_hbond_atom_site_label_H
_geom_hbond_atom_site_label_A
_geom_hbond_site_symmetry_A
_geom_hbond_distance_DH
_geom_hbond_distance_HA
_geom_hbond_distance_DA
_geom_hbond_angle_DHA
N1 H1A O4 1_445 0.86 2.32 3.044(4) 142.00
N2 H2C O2 . 0.86 2.08 2.931(4) 171.00
C19 H19A Cg2 1_565 0.93 2.94 3.644(4) 133.71
C23 H23A Cg1 1_665 0.93 2.97 3.710(5) 137.68

loop_
_geom_torsion_atom_site_label_1
_geom_torsion_atom_site_label_2
_geom_torsion_atom_site_label_3
_geom_torsion_atom_site_label_4
_geom_torsion_site_symmetry_1
_geom_torsion_site_symmetry_2
_geom_torsion_site_symmetry_3
_geom_torsion_site_symmetry_4
_geom_torsion
_geom_torsion_publ_flag
C6 C1 C2 C3 . . . . -1.2(7) ?
C1 C2 C3 C4 . . . . 1.7(7) ?
C1 C2 C3 O1 . . . . -173.0(4) ?
C7 O1 C3 C4 . . . . 67.3(6) ?
C7 O1 C3 C2 . . . . -117.7(5) ?
C2 C3 C4 C5 . . . . -2.0(7) ?
O1 C3 C4 C5 . . . . 172.7(4) ?
C3 C4 C5 C6 . . . . 1.8(7) ?
C4 C5 C6 C1 . . . . -1.3(8) ?
C2 C1 C6 C5 . . . . 1.1(8) ?
C8 N1 C7 O2 . . . . -4.2(9) ?
C8 N1 C7 O1 . . . . 177.7(4) ?
C3 O1 C7 O2 . . . . 7.6(8) ?
C3 O1 C7 N1 . . . . -174.2(4) ?
C7 N1 C8 C9 . . . . 176.8(5) ?
C7 N1 C8 C13 . . . . -4.7(7) ?
C13 C8 C9 C10 . . . . -1.1(7) ?
N1 C8 C9 C10 . . . . 177.5(4) ?
C8 C9 C10 C11 . . . . -0.1(7) ?
C9 C10 C11 C12 . . . . 0.6(7) ?
C9 C10 C11 F1 . . . . -180.0(4) ?
C10 C11 C12 C13 . . . . 0.0(8) ?
F1 C11 C12 C13 . . . . -179.4(4) ?
C11 C12 C13 C8 . . . . -1.1(7) ?
C9 C8 C13 C12 . . . . 1.6(7) ?
N1 C8 C13 C12 . . . . -176.9(4) ?
C19 C14 C15 C16 . . . . -0.6(7) ?
C14 C15 C16 C17 . . . . -0.7(6) ?
C15 C16 C17 C18 . . . . 2.3(6) ?
C15 C16 C17 O3 . . . . -173.0(3) ?
C20 O3 C17 C16 . . . . -63.8(6) ?
C20 O3 C17 C18 . . . . 120.8(4) ?
C16 C17 C18 C19 . . . . -2.6(6) ?
O3 C17 C18 C19 . . . . 172.9(4) ?
C15 C14 C19 C18 . . . . 0.3(7) ?
C17 C18 C19 C14 . . . . 1.3(6) ?
C21 N2 C20 O4 . . . . -5.8(8) ?
C21 N2 C20 O3 . . . . 170.2(4) ?
C17 O3 C20 O4 . . . . -15.0(7) ?
C17 O3 C20 N2 . . . . 168.9(4) ?
C20 N2 C21 C26 . . . . -150.6(4) ?
C20 N2 C21 C22 . . . . 31.2(6) ?
C26 C21 C22 C23 . . . . 4.0(6) ?
N2 C21 C22 C23 . . . . -177.8(4) ?
C21 C22 C23 C24 . . . . -1.9(7) ?
C22 C23 C24 F2 . . . . -179.7(4) ?
C22 C23 C24 C25 . . . . -1.2(8) ?
C23 C24 C25 C26 . . . . 2.1(7) ?
F2 C24 C25 C26 . . . . -179.4(4) ?
C22 C21 C26 C25 . . . . -3.1(6) ?
N2 C21 C26 C25 . . . . 178.6(4) ?
C24 C25 C26 C21 . . . . 0.1(7) ?
